data_7042448
loop_
_publ_author_name
'Zhang, Xiangyu'
'Wu, Hongping'
'Liu, Qiong'
'Dong, Xiaoyu'
'Chen, Yunlei'
'Yang, Zhihua'
'Wen, Xiao-Dong'
'Pan, Shilie'

_publ_section_title
;
 Application of the dimensional reduction formalism to
 Pb9-xBax[Li2(P2O7)2(P4O13)2] (x = 0, 2, 6, 7): a series of phosphates
 with two types of isolated polyphosphate groups.
;
_journal_issue 14
_journal_name_full 'Dalton transactions (Cambridge, England : 2003)'
_journal_page_first 4678
_journal_page_last 4684
_journal_paper_doi 10.1039/c7dt00509a
_journal_volume 46
_journal_year 2017
_chemical_formula_sum 'Ba7 Li2 O40 P12 Pb2'
_chemical_formula_weight 2401.28
_chemical_name_systematic
; 
 ? 
;
_space_group_IT_number 2
_symmetry_cell_setting triclinic
_symmetry_space_group_name_Hall '-P 1'
_symmetry_space_group_name_H-M 'P -1'
_atom_sites_solution_primary direct
_atom_sites_solution_secondary difmap
_audit_creation_method SHELXL-97
_audit_update_record
;
2017-02-06 deposited with the CCDC.
2017-03-13 downloaded from the CCDC.
;
_cell_angle_alpha 80.262(2)
_cell_angle_beta 84.733(2)
_cell_angle_gamma 78.558(2)
_cell_formula_units_Z 1
_cell_length_a 7.5485(2)
_cell_length_b 7.8382(2)
_cell_length_c 15.8290(4)
_cell_measurement_reflns_used 5465
_cell_measurement_temperature 296(2)
_cell_measurement_theta_max 27.45
_cell_measurement_theta_min 2.76
_cell_volume 903.06(4)
_computing_structure_refinement 'SHELXL-97 (Sheldrick, 1997)'
_computing_structure_solution 'SHELXS-97 (Sheldrick, 1990)'
_diffrn_ambient_temperature 296(2)
_diffrn_measured_fraction_theta_full 0.993
_diffrn_measured_fraction_theta_max 0.993
_diffrn_measurement_device_type 'CCD area detector'
_diffrn_measurement_method 'phi and omega scans'
_diffrn_radiation_monochromator graphite
_diffrn_radiation_source 'fine-focus sealed tube'
_diffrn_radiation_type MoK\a
_diffrn_radiation_wavelength 0.71073
_diffrn_reflns_av_R_equivalents 0.0279
_diffrn_reflns_av_sigmaI/netI 0.0313
_diffrn_reflns_limit_h_max 9
_diffrn_reflns_limit_h_min -9
_diffrn_reflns_limit_k_max 10
_diffrn_reflns_limit_k_min -10
_diffrn_reflns_limit_l_max 20
_diffrn_reflns_limit_l_min -20
_diffrn_reflns_number 11556
_diffrn_reflns_theta_full 27.52
_diffrn_reflns_theta_max 27.52
_diffrn_reflns_theta_min 2.68
_exptl_absorpt_coefficient_mu 17.449
_exptl_absorpt_correction_T_max 0.2568
_exptl_absorpt_correction_T_min 0.2033
_exptl_absorpt_correction_type multi-scan
_exptl_absorpt_process_details sadabs
_exptl_crystal_colour colorless
_exptl_crystal_density_diffrn 4.415
_exptl_crystal_density_method 'not measured'
_exptl_crystal_description block
_exptl_crystal_F_000 1062
_exptl_crystal_size_max 0.13
_exptl_crystal_size_mid 0.13
_exptl_crystal_size_min 0.11
_refine_diff_density_max 4.553
_refine_diff_density_min -3.853
_refine_diff_density_rms 0.361
_refine_ls_extinction_coef 0.00060(12)
_refine_ls_extinction_expression Fc^*^=kFc[1+0.001xFc^2^\l^3^/sin(2\q)]^-1/4^
_refine_ls_extinction_method SHELXL
_refine_ls_goodness_of_fit_ref 1.055
_refine_ls_matrix_type full
_refine_ls_number_parameters 287
_refine_ls_number_reflns 4126
_refine_ls_number_restraints 0
_refine_ls_restrained_S_all 1.055
_refine_ls_R_factor_all 0.0392
_refine_ls_R_factor_gt 0.0362
_refine_ls_shift/su_max 0.001
_refine_ls_shift/su_mean 0.000
_refine_ls_structure_factor_coef Fsqd
_refine_ls_weighting_details 'calc w=1/[\s^2^(Fo^2^)+(0.0509P)^2^+18.5747P] where P=(Fo^2^+2Fc^2^)/3'
_refine_ls_weighting_scheme calc
_refine_ls_wR_factor_gt 0.0998
_refine_ls_wR_factor_ref 0.1019
_reflns_number_gt 3798
_reflns_number_total 4126
_reflns_threshold_expression >2sigma(I)
_cod_data_source_file c7dt00509a2.cif
_cod_data_source_block 001
_cod_depositor_comments
;
The following automatic conversions were performed:

'_symmetry_cell_setting' value 'Triclinic' changed to 'triclinic'
according to
/home/data/users/saulius/crontab/automatic-downloads/rss-feeds/RSC/lib/dictionaries/cif_core.dic
dictionary named 'cif_core.dic' version 2.4.2 from 2011-04-26.

Automatic conversion script
Id: cif_fix_values 4973 2017-02-22 13:04:09Z antanas 

 Adding full bibliography for 7042447--7042450.cif.
;
_cod_original_sg_symbol_H-M P-1
_cod_database_code 7042448

loop_
_symmetry_equiv_pos_as_xyz
'x, y, z'
'-x, -y, -z'

loop_
_atom_site_label
_atom_site_type_symbol
_atom_site_fract_x
_atom_site_fract_y
_atom_site_fract_z
_atom_site_U_iso_or_equiv
_atom_site_adp_type
_atom_site_occupancy
_atom_site_symmetry_multiplicity
_atom_site_calc_flag
_atom_site_refinement_flags
Li1 Li 0.011(2) 0.490(2) 0.3088(11) 0.021(3) Uani 1 1 d .
Ba1 Ba 1.0000 1.0000 0.0000 0.01660(18) Uani 1 2 d S
Pb2 Pb 0.60712(5) 0.69990(5) -0.00395(2) 0.02000(13) Uani 1 1 d .
Ba3 Ba 0.58991(7) 0.33824(7) 0.25286(3) 0.01220(13) Uani 1 1 d .
Ba4 Ba 0.23794(6) 0.64856(6) 0.49307(3) 0.00886(13) Uani 1 1 d .
Ba5 Ba 0.16259(6) 0.00850(7) 0.24487(3) 0.01106(13) Uani 1 1 d .
P1 P 1.0290(3) 0.5900(3) -0.12323(14) 0.0089(4) Uani 1 1 d .
P2 P 0.7270(3) 0.7428(3) 0.57504(14) 0.0086(4) Uani 1 1 d .
P3 P 0.8176(3) 0.9504(3) 0.40736(14) 0.0089(4) Uani 1 1 d .
P4 P 0.6155(3) 0.7421(3) 0.32358(14) 0.0089(4) Uani 1 1 d .
P5 P 0.6665(3) 0.9684(3) 0.15862(14) 0.0102(4) Uani 1 1 d .
P6 P 0.7765(3) 0.3678(3) -0.14545(15) 0.0113(4) Uani 1 1 d .
O1 O 0.9481(8) 0.4095(8) -0.1019(4) 0.0122(12) Uani 1 1 d .
O2 O 0.9053(8) 0.6139(8) 0.5709(4) 0.0142(12) Uani 1 1 d .
O3 O 0.7558(8) 0.9208(8) 0.5059(4) 0.0135(12) Uani 1 1 d .
O4 O 0.8987(8) 0.7307(8) -0.0810(4) 0.0147(12) Uani 1 1 d .
O5 O 0.6570(9) 0.7834(8) 0.2219(4) 0.0159(13) Uani 1 1 d .
O6 O 0.4891(9) 1.0913(9) 0.1731(5) 0.0195(14) Uani 1 1 d .
O7 O 0.9913(9) 0.8330(9) 0.3884(4) 0.0178(13) Uani 1 1 d .
O8 O 0.8120(9) 1.1431(8) 0.3808(4) 0.0167(13) Uani 1 1 d .
O9 O 0.6842(9) 0.8117(9) 0.6591(4) 0.0169(13) Uani 1 1 d .
O10 O 0.4189(8) 0.7469(9) 0.3414(4) 0.0189(14) Uani 1 1 d .
O11 O 0.6607(8) 0.9042(8) 0.3600(4) 0.0131(12) Uani 1 1 d .
O12 O 1.2151(8) 0.5426(9) -0.0866(4) 0.0171(13) Uani 1 1 d .
O13 O 1.0410(8) 0.6437(8) -0.2200(4) 0.0129(12) Uani 1 1 d .
O14 O 0.7674(9) 0.1791(9) -0.1053(5) 0.0201(14) Uani 1 1 d .
O15 O 0.6106(9) 0.4946(9) -0.1163(5) 0.0219(15) Uani 1 1 d .
O16 O 0.5750(8) 0.6711(8) 0.5459(4) 0.0165(13) Uani 1 1 d .
O17 O 0.7388(9) 0.5721(8) 0.3526(4) 0.0157(13) Uani 1 1 d .
O18 O 0.8120(11) 0.3891(11) -0.2400(5) 0.0295(18) Uani 1 1 d .
O19 O 0.6907(10) 0.9173(9) 0.0695(4) 0.0226(15) Uani 1 1 d .
O20 O 0.8264(9) 1.0360(9) 0.1809(5) 0.0210(14) Uani 1 1 d .

loop_
_atom_site_aniso_label
_atom_site_aniso_U_11
_atom_site_aniso_U_22
_atom_site_aniso_U_33
_atom_site_aniso_U_23
_atom_site_aniso_U_13
_atom_site_aniso_U_12
Li1 0.017(8) 0.034(9) 0.014(8) -0.004(7) -0.009(6) -0.006(7)
Ba1 0.0038(3) 0.0323(4) 0.0100(4) 0.0079(3) -0.0010(2) -0.0037(3)
Pb2 0.0253(2) 0.0173(2) 0.0181(2) -0.00312(14) -0.00001(14) -0.00594(14)
Ba3 0.0112(2) 0.0135(3) 0.0117(3) -0.00003(19) -0.00190(18) -0.00291(18)
Ba4 0.0079(2) 0.0094(2) 0.0079(2) -0.00049(17) -0.00105(16) 0.00125(16)
Ba5 0.0096(2) 0.0122(2) 0.0108(3) -0.00048(19) -0.00095(17) -0.00165(18)
P1 0.0074(9) 0.0108(10) 0.0075(10) -0.0004(8) 0.0002(7) -0.0005(7)
P2 0.0085(9) 0.0093(9) 0.0077(10) -0.0011(8) 0.0001(7) -0.0013(7)
P3 0.0088(9) 0.0091(10) 0.0078(10) -0.0001(8) -0.0005(7) -0.0008(7)
P4 0.0107(9) 0.0082(9) 0.0077(10) 0.0006(8) -0.0019(7) -0.0022(7)
P5 0.0109(10) 0.0095(10) 0.0094(10) -0.0004(8) 0.0008(8) -0.0015(8)
P6 0.0137(10) 0.0088(10) 0.0110(10) -0.0014(8) 0.0004(8) -0.0020(8)
O1 0.012(3) 0.012(3) 0.011(3) 0.003(2) -0.004(2) -0.001(2)
O2 0.013(3) 0.013(3) 0.015(3) 0.001(2) 0.000(2) -0.001(2)
O3 0.014(3) 0.011(3) 0.014(3) -0.001(2) 0.000(2) 0.002(2)
O4 0.013(3) 0.016(3) 0.015(3) -0.006(2) 0.003(2) -0.001(2)
O5 0.025(3) 0.012(3) 0.010(3) -0.001(2) 0.000(2) -0.002(3)
O6 0.014(3) 0.022(3) 0.022(4) -0.005(3) 0.005(3) 0.000(3)
O7 0.014(3) 0.023(3) 0.013(3) -0.001(3) 0.002(2) 0.002(3)
O8 0.026(3) 0.010(3) 0.015(3) 0.002(2) -0.004(3) -0.008(3)
O9 0.021(3) 0.017(3) 0.012(3) -0.003(3) 0.003(2) -0.004(3)
O10 0.011(3) 0.021(3) 0.025(4) 0.001(3) -0.003(3) -0.006(3)
O11 0.014(3) 0.011(3) 0.015(3) -0.005(2) -0.004(2) 0.001(2)
O12 0.012(3) 0.018(3) 0.021(3) 0.000(3) -0.001(2) -0.004(2)
O13 0.018(3) 0.015(3) 0.006(3) 0.003(2) 0.000(2) -0.008(2)
O14 0.023(3) 0.013(3) 0.024(4) 0.000(3) 0.000(3) -0.006(3)
O15 0.016(3) 0.016(3) 0.034(4) -0.009(3) -0.004(3) 0.002(3)
O16 0.010(3) 0.016(3) 0.025(4) -0.006(3) -0.004(2) -0.003(2)
O17 0.017(3) 0.014(3) 0.016(3) -0.002(3) -0.002(2) -0.001(2)
O18 0.034(4) 0.047(5) 0.015(4) -0.002(3) 0.001(3) -0.029(4)
O19 0.036(4) 0.022(4) 0.009(3) -0.003(3) 0.005(3) -0.008(3)
O20 0.017(3) 0.019(3) 0.027(4) 0.004(3) -0.005(3) -0.008(3)

loop_
_atom_type_symbol
_atom_type_description
_atom_type_scat_dispersion_real
_atom_type_scat_dispersion_imag
_atom_type_scat_source
Li Li -0.0003 0.0001 'International Tables Vol C Tables 4.2.6.8 and 6.1.1.4'
O O 0.0106 0.0060 'International Tables Vol C Tables 4.2.6.8 and 6.1.1.4'
P P 0.1023 0.0942 'International Tables Vol C Tables 4.2.6.8 and 6.1.1.4'
Ba Ba -0.3244 2.2819 'International Tables Vol C Tables 4.2.6.8 and 6.1.1.4'
Pb Pb -3.3944 10.1111 'International Tables Vol C Tables 4.2.6.8 and 6.1.1.4'

loop_
_geom_angle_atom_site_label_1
_geom_angle_atom_site_label_2
_geom_angle_atom_site_label_3
_geom_angle
_geom_angle_site_symmetry_1
_geom_angle_site_symmetry_3
O18 Li1 O13 97.5(8) 2_665 2_665
O18 Li1 O2 111.9(8) 2_665 2_666
O13 Li1 O2 126.7(10) 2_665 2_666
O18 Li1 O17 133.4(10) 2_665 1_455
O13 Li1 O17 96.8(7) 2_665 1_455
O2 Li1 O17 93.9(7) 2_666 1_455
O18 Li1 P2 95.5(6) 2_665 2_666
O13 Li1 P2 109.2(7) 2_665 2_666
O2 Li1 P2 28.7(3) 2_666 2_666
O17 Li1 P2 120.8(7) 1_455 2_666
O18 Li1 P6 22.4(3) 2_665 2_665
O13 Li1 P6 75.9(5) 2_665 2_665
O2 Li1 P6 130.6(7) 2_666 2_665
O17 Li1 P6 129.8(7) 1_455 2_665
P2 Li1 P6 108.1(5) 2_666 2_665
O18 Li1 Ba4 154.2(7) 2_665 2_566
O13 Li1 Ba4 108.0(6) 2_665 2_566
O2 Li1 Ba4 48.5(4) 2_666 2_566
O17 Li1 Ba4 48.9(4) 1_455 2_566
P2 Li1 Ba4 72.4(4) 2_666 2_566
P6 Li1 Ba4 175.8(6) 2_665 2_566
O18 Li1 Ba3 132.7(7) 2_665 1_455
O13 Li1 Ba3 45.4(4) 2_665 1_455
O2 Li1 Ba3 114.4(7) 2_666 1_455
O17 Li1 Ba3 52.3(4) 1_455 1_455
P2 Li1 Ba3 121.2(5) 2_666 1_455
P6 Li1 Ba3 111.1(4) 2_665 1_455
Ba4 Li1 Ba3 71.6(3) 2_566 1_455
O18 Li1 Ba5 100.8(7) 2_665 .
O13 Li1 Ba5 41.8(4) 2_665 .
O2 Li1 Ba5 88.1(6) 2_666 .
O17 Li1 Ba5 118.9(6) 1_455 .
P2 Li1 Ba5 67.4(4) 2_666 .
P6 Li1 Ba5 88.5(4) 2_665 .
Ba4 Li1 Ba5 95.5(4) 2_566 .
Ba3 Li1 Ba5 71.6(3) 1_455 .
O18 Li1 Ba4 79.8(5) 2_665 .
O13 Li1 Ba4 163.9(8) 2_665 .
O2 Li1 Ba4 43.0(4) 2_666 .
O17 Li1 Ba4 96.5(6) 1_455 .
P2 Li1 Ba4 55.7(3) 2_666 .
P6 Li1 Ba4 102.2(4) 2_665 .
Ba4 Li1 Ba4 74.5(3) 2_566 .
Ba3 Li1 Ba4 144.4(5) 1_455 .
Ba5 Li1 Ba4 122.7(4) . .
O14 Ba1 O14 180.0(3) 2_765 1_565
O14 Ba1 O19 103.2(2) 2_765 .
O14 Ba1 O19 76.8(2) 1_565 .
O14 Ba1 O19 76.8(2) 2_765 2_775
O14 Ba1 O19 103.2(2) 1_565 2_775
O19 Ba1 O19 180.0(3) . 2_775
O14 Ba1 O4 77.2(2) 2_765 2_775
O14 Ba1 O4 102.8(2) 1_565 2_775
O19 Ba1 O4 111.14(19) . 2_775
O19 Ba1 O4 68.86(19) 2_775 2_775
O14 Ba1 O4 102.8(2) 2_765 .
O14 Ba1 O4 77.2(2) 1_565 .
O19 Ba1 O4 68.86(19) . .
O19 Ba1 O4 111.14(19) 2_775 .
O4 Ba1 O4 180.0(2) 2_775 .
O14 Ba1 O20 73.8(2) 2_765 .
O14 Ba1 O20 106.2(2) 1_565 .
O19 Ba1 O20 51.40(19) . .
O19 Ba1 O20 128.60(19) 2_775 .
O4 Ba1 O20 64.12(17) 2_775 .
O4 Ba1 O20 115.88(17) . .
O14 Ba1 O20 106.2(2) 2_765 2_775
O14 Ba1 O20 73.8(2) 1_565 2_775
O19 Ba1 O20 128.60(19) . 2_775
O19 Ba1 O20 51.40(19) 2_775 2_775
O4 Ba1 O20 115.88(17) 2_775 2_775
O4 Ba1 O20 64.12(17) . 2_775
O20 Ba1 O20 180.000(1) . 2_775
O14 Ba1 O1 47.94(18) 2_765 2_765
O14 Ba1 O1 132.06(18) 1_565 2_765
O19 Ba1 O1 67.80(19) . 2_765
O19 Ba1 O1 112.20(19) 2_775 2_765
O4 Ba1 O1 119.27(17) 2_775 2_765
O4 Ba1 O1 60.73(17) . 2_765
O20 Ba1 O1 75.81(17) . 2_765
O20 Ba1 O1 104.19(17) 2_775 2_765
O14 Ba1 O1 132.06(18) 2_765 1_565
O14 Ba1 O1 47.94(18) 1_565 1_565
O19 Ba1 O1 112.20(19) . 1_565
O19 Ba1 O1 67.80(19) 2_775 1_565
O4 Ba1 O1 60.73(17) 2_775 1_565
O4 Ba1 O1 119.27(17) . 1_565
O20 Ba1 O1 104.19(17) . 1_565
O20 Ba1 O1 75.81(17) 2_775 1_565
O1 Ba1 O1 180.0 2_765 1_565
O14 Ba1 P5 90.53(16) 2_765 2_775
O14 Ba1 P5 89.47(16) 1_565 2_775
O19 Ba1 P5 154.76(15) . 2_775
O19 Ba1 P5 25.24(15) 2_775 2_775
O4 Ba1 P5 92.33(13) 2_775 2_775
O4 Ba1 P5 87.67(13) . 2_775
O20 Ba1 P5 153.80(12) . 2_775
O20 Ba1 P5 26.20(12) 2_775 2_775
O1 Ba1 P5 109.37(11) 2_765 2_775
O1 Ba1 P5 70.63(11) 1_565 2_775
O14 Ba1 P6 21.06(15) 2_765 2_765
O14 Ba1 P6 158.94(15) 1_565 2_765
O19 Ba1 P6 87.17(16) . 2_765
O19 Ba1 P6 92.83(16) 2_775 2_765
O4 Ba1 P6 95.58(13) 2_775 2_765
O4 Ba1 P6 84.42(13) . 2_765
O20 Ba1 P6 72.70(13) . 2_765
O20 Ba1 P6 107.30(13) 2_775 2_765
O1 Ba1 P6 26.89(11) 2_765 2_765
O1 Ba1 P6 153.11(11) 1_565 2_765
P5 Ba1 P6 100.04(5) 2_775 2_765
O19 Pb2 O12 92.4(2) . 2_765
O19 Pb2 O4 80.2(2) . .
O12 Pb2 O4 84.5(2) 2_765 .
O19 Pb2 O15 160.5(2) . .
O12 Pb2 O15 89.3(2) 2_765 .
O4 Pb2 O15 80.6(2) . .
O9 Ba3 O6 66.42(19) 2_666 1_545
O9 Ba3 O15 95.0(2) 2_666 2_665
O6 Ba3 O15 70.7(2) 1_545 2_665
O9 Ba3 O8 86.59(19) 2_666 1_545
O6 Ba3 O8 104.8(2) 1_545 1_545
O15 Ba3 O8 174.03(19) 2_665 1_545
O9 Ba3 O13 151.59(19) 2_666 2_765
O6 Ba3 O13 112.69(18) 1_545 2_765
O15 Ba3 O13 111.82(19) 2_665 2_765
O8 Ba3 O13 65.81(18) 1_545 2_765
O9 Ba3 O20 102.90(18) 2_666 1_545
O6 Ba3 O20 51.65(18) 1_545 1_545
O15 Ba3 O20 102.3(2) 2_665 1_545
O8 Ba3 O20 71.73(19) 1_545 1_545
O13 Ba3 O20 63.36(18) 2_765 1_545
O9 Ba3 O12 150.15(18) 2_666 2_765
O6 Ba3 O12 87.46(19) 1_545 2_765
O15 Ba3 O12 61.40(19) 2_665 2_765
O8 Ba3 O12 115.14(18) 1_545 2_765
O13 Ba3 O12 51.26(17) 2_765 2_765
O20 Ba3 O12 68.11(18) 1_545 2_765
O9 Ba3 O17 113.62(18) 2_666 .
O6 Ba3 O17 172.36(19) 1_545 .
O15 Ba3 O17 116.58(18) 2_665 .
O8 Ba3 O17 67.74(17) 1_545 .
O13 Ba3 O17 63.32(17) 2_765 .
O20 Ba3 O17 122.27(17) 1_545 .
O12 Ba3 O17 94.22(18) 2_765 .
O9 Ba3 O16 48.38(17) 2_666 2_666
O6 Ba3 O16 113.06(18) 1_545 2_666
O15 Ba3 O16 122.39(18) 2_665 2_666
O8 Ba3 O16 62.71(18) 1_545 2_666
O13 Ba3 O16 117.23(16) 2_765 2_666
O20 Ba3 O16 125.37(17) 1_545 2_666
O12 Ba3 O16 159.42(17) 2_765 2_666
O17 Ba3 O16 65.66(16) . 2_666
O9 Ba3 P5 82.87(14) 2_666 1_545
O6 Ba3 P5 25.63(14) 1_545 1_545
O15 Ba3 P5 87.58(14) 2_665 1_545
O8 Ba3 P5 86.89(14) 1_545 1_545
O13 Ba3 P5 88.80(13) 2_765 1_545
O20 Ba3 P5 26.15(13) 1_545 1_545
O12 Ba3 P5 78.44(13) 2_765 1_545
O17 Ba3 P5 147.81(13) . 1_545
O16 Ba3 P5 120.73(12) 2_666 1_545
O9 Ba3 P1 163.50(14) 2_666 2_765
O6 Ba3 P1 99.19(14) 1_545 2_765
O15 Ba3 P1 87.27(15) 2_665 2_765
O8 Ba3 P1 89.62(14) 1_545 2_765
O13 Ba3 P1 25.42(12) 2_765 2_765
O20 Ba3 P1 60.72(13) 1_545 2_765
O12 Ba3 P1 26.01(13) 2_765 2_765
O17 Ba3 P1 79.50(13) . 2_765
O16 Ba3 P1 141.37(11) 2_666 2_765
P5 Ba3 P1 80.89(5) 1_545 2_765
O9 Ba3 P2 23.90(14) 2_666 2_666
O6 Ba3 P2 90.26(14) 1_545 2_666
O15 Ba3 P2 105.62(15) 2_665 2_666
O8 Ba3 P2 78.00(14) 1_545 2_666
O13 Ba3 P2 140.71(13) 2_765 2_666
O20 Ba3 P2 119.86(13) 1_545 2_666
O12 Ba3 P2 166.81(13) 2_765 2_666
O17 Ba3 P2 89.76(13) . 2_666
O16 Ba3 P2 25.36(11) 2_666 2_666
P5 Ba3 P2 104.53(5) 1_545 2_666
P1 Ba3 P2 166.05(5) 2_765 2_666
O7 Ba4 O10 73.42(19) 1_455 .
O7 Ba4 O2 72.53(19) 1_455 1_455
O10 Ba4 O2 144.64(19) . 1_455
O7 Ba4 O17 139.92(19) 1_455 2_666
O10 Ba4 O17 144.95(19) . 2_666
O2 Ba4 O17 67.47(19) 1_455 2_666
O7 Ba4 O8 99.6(2) 1_455 2_676
O10 Ba4 O8 120.02(19) . 2_676
O2 Ba4 O8 75.22(19) 1_455 2_676
O17 Ba4 O8 72.89(18) 2_666 2_676
O7 Ba4 O16 118.3(2) 1_455 2_666
O10 Ba4 O16 78.0(2) . 2_666
O2 Ba4 O16 110.50(18) 1_455 2_666
O17 Ba4 O16 75.0(2) 2_666 2_666
O8 Ba4 O16 141.86(19) 2_676 2_666
O7 Ba4 O16 139.0(2) 1_455 .
O10 Ba4 O16 77.7(2) . .
O2 Ba4 O16 136.37(19) 1_455 .
O17 Ba4 O16 76.96(19) 2_666 .
O8 Ba4 O16 70.7(2) 2_676 .
O16 Ba4 O16 82.49(19) 2_666 .
O7 Ba4 O2 76.0(2) 1_455 2_666
O10 Ba4 O2 93.98(19) . 2_666
O2 Ba4 O2 68.8(2) 1_455 2_666
O17 Ba4 O2 87.22(18) 2_666 2_666
O8 Ba4 O2 143.38(18) 2_676 2_666
O16 Ba4 O2 52.73(17) 2_666 2_666
O16 Ba4 O2 135.10(18) . 2_666
O7 Ba4 P2 97.68(15) 1_455 2_666
O10 Ba4 P2 85.60(15) . 2_666
O2 Ba4 P2 89.72(14) 1_455 2_666
O17 Ba4 P2 79.98(14) 2_666 2_666
O8 Ba4 P2 152.35(13) 2_676 2_666
O16 Ba4 P2 26.15(13) 2_666 2_666
O16 Ba4 P2 108.58(14) . 2_666
O2 Ba4 P2 26.58(13) 2_666 2_666
O7 Ba4 Li1 105.6(3) 1_455 2_566
O10 Ba4 Li1 178.1(3) . 2_566
O2 Ba4 Li1 34.0(3) 1_455 2_566
O17 Ba4 Li1 35.6(3) 2_666 2_566
O8 Ba4 Li1 61.6(3) 2_676 2_566
O16 Ba4 Li1 101.2(3) 2_666 2_566
O16 Ba4 Li1 103.9(3) . 2_566
O2 Ba4 Li1 84.2(3) 2_666 2_566
P2 Ba4 Li1 93.0(3) 2_666 2_566
O7 Ba4 P3 85.69(15) 1_455 2_676
O10 Ba4 P3 101.07(15) . 2_676
O2 Ba4 P3 85.64(14) 1_455 2_676
O17 Ba4 P3 93.62(14) 2_666 2_676
O8 Ba4 P3 20.95(13) 2_676 2_676
O16 Ba4 P3 153.81(13) 2_666 2_676
O16 Ba4 P3 71.87(14) . 2_676
O2 Ba4 P3 151.92(13) 2_666 2_676
P2 Ba4 P3 173.18(5) 2_666 2_676
Li1 Ba4 P3 80.4(3) 2_566 2_676
O7 Ba4 Li1 51.5(3) 1_455 .
O10 Ba4 Li1 72.7(3) . .
O2 Ba4 Li1 78.9(3) 1_455 .
O17 Ba4 Li1 116.1(3) 2_666 .
O8 Ba4 Li1 146.3(3) 2_676 .
O16 Ba4 Li1 68.2(3) 2_666 .
O16 Ba4 Li1 141.7(3) . .
O2 Ba4 Li1 29.1(3) 2_666 .
P2 Ba4 Li1 46.3(3) 2_666 .
Li1 Ba4 Li1 105.5(3) 2_566 .
P3 Ba4 Li1 137.0(3) 2_676 .
O9 Ba5 O6 66.4(2) 2_666 1_545
O9 Ba5 O20 136.9(2) 2_666 1_445
O6 Ba5 O20 133.7(2) 1_545 1_445
O9 Ba5 O7 93.09(19) 2_666 1_445
O6 Ba5 O7 144.9(2) 1_545 1_445
O20 Ba5 O7 80.9(2) 1_445 1_445
O9 Ba5 O14 142.97(19) 2_666 2_655
O6 Ba5 O14 77.4(2) 1_545 2_655
O20 Ba5 O14 75.3(2) 1_445 2_655
O7 Ba5 O14 113.41(19) 1_445 2_655
O9 Ba5 O13 74.80(19) 2_666 2_665
O6 Ba5 O13 96.81(19) 1_545 2_665
O20 Ba5 O13 65.97(19) 1_445 2_665
O7 Ba5 O13 105.15(18) 1_445 2_665
O14 Ba5 O13 118.86(19) 2_655 2_665
O9 Ba5 O10 75.0(2) 2_666 1_545
O6 Ba5 O10 77.94(19) 1_545 1_545
O20 Ba5 O10 138.16(19) 1_445 1_545
O7 Ba5 O10 69.04(19) 1_445 1_545
O14 Ba5 O10 90.3(2) 2_655 1_545
O13 Ba5 O10 148.79(19) 2_665 1_545
O9 Ba5 O4 101.89(18) 2_666 2_665
O6 Ba5 O4 70.06(19) 1_545 2_665
O20 Ba5 O4 66.17(18) 1_445 2_665
O7 Ba5 O4 144.55(17) 1_445 2_665
O14 Ba5 O4 71.67(18) 2_655 2_665
O13 Ba5 O4 50.30(16) 2_665 2_665
O10 Ba5 O4 145.85(18) 1_545 2_665
O9 Ba5 O18 133.3(2) 2_666 2_655
O6 Ba5 O18 106.3(2) 1_545 2_655
O20 Ba5 O18 83.1(2) 1_445 2_655
O7 Ba5 O18 66.34(19) 1_445 2_655
O14 Ba5 O18 49.85(19) 2_655 2_655
O13 Ba5 O18 149.06(19) 2_665 2_655
O10 Ba5 O18 58.72(19) 1_545 2_655
O4 Ba5 O18 119.35(18) 2_665 2_655
O9 Ba5 P6 145.29(15) 2_666 2_655
O6 Ba5 P6 92.27(15) 1_545 2_655
O20 Ba5 P6 77.73(15) 1_445 2_655
O7 Ba5 P6 89.81(15) 1_445 2_655
O14 Ba5 P6 24.87(14) 2_655 2_655
O13 Ba5 P6 137.31(13) 2_665 2_655
O10 Ba5 P6 73.90(14) 1_545 2_655
O4 Ba5 P6 95.39(12) 2_665 2_655
O18 Ba5 P6 24.99(14) 2_655 2_655
O9 Ba5 P1 89.42(15) 2_666 2_665
O6 Ba5 P1 84.59(15) 1_545 2_665
O20 Ba5 P1 61.68(14) 1_445 2_665
O7 Ba5 P1 125.12(14) 1_445 2_665
O14 Ba5 P1 95.14(14) 2_655 2_665
O13 Ba5 P1 24.79(12) 2_665 2_665
O10 Ba5 P1 160.09(13) 1_545 2_665
O4 Ba5 P1 25.61(12) 2_665 2_665
O18 Ba5 P1 137.06(14) 2_655 2_665
P6 Ba5 P1 116.68(5) 2_655 2_665
O9 Ba5 P3 91.03(14) 2_666 1_445
O6 Ba5 P3 156.76(15) 1_545 1_445
O20 Ba5 P3 66.91(15) 1_445 1_445
O7 Ba5 P3 23.70(14) 1_445 1_445
O14 Ba5 P3 123.64(14) 2_655 1_445
O13 Ba5 P3 81.82(12) 2_665 1_445
O10 Ba5 P3 91.19(14) 1_545 1_445
O4 Ba5 P3 122.96(12) 2_665 1_445
O18 Ba5 P3 84.60(14) 2_655 1_445
P6 Ba5 P3 104.50(5) 2_655 1_445
P1 Ba5 P3 101.53(5) 2_665 1_445
O13 P1 O12 111.9(4) . .
O13 P1 O4 110.3(4) . .
O12 P1 O4 113.5(4) . .
O13 P1 O1 108.1(3) . .
O12 P1 O1 104.9(3) . .
O4 P1 O1 107.8(3) . .
O13 P1 Ba3 52.8(2) . 2_765
O12 P1 Ba3 59.7(3) . 2_765
O4 P1 Ba3 124.9(3) . 2_765
O1 P1 Ba3 127.2(2) . 2_765
O13 P1 Ba5 51.6(2) . 2_665
O12 P1 Ba5 127.1(3) . 2_665
O4 P1 Ba5 59.1(3) . 2_665
O1 P1 Ba5 127.7(2) . 2_665
Ba3 P1 Ba5 82.04(5) 2_765 2_665
O9 P2 O16 114.1(4) . .
O9 P2 O2 114.0(4) . .
O16 P2 O2 111.2(4) . .
O9 P2 O3 103.1(3) . .
O16 P2 O3 107.9(4) . .
O2 P2 O3 105.7(3) . .
O9 P2 Li1 75.7(4) . 2_666
O16 P2 Li1 119.6(4) . 2_666
O2 P2 Li1 40.3(4) . 2_666
O3 P2 Li1 128.5(4) . 2_666
O9 P2 Ba4 136.4(3) . 2_666
O16 P2 Ba4 53.5(3) . 2_666
O2 P2 Ba4 57.7(2) . 2_666
O3 P2 Ba4 120.4(2) . 2_666
Li1 P2 Ba4 78.1(3) 2_666 2_666
O9 P2 Ba3 47.5(3) . 2_666
O16 P2 Ba3 69.5(3) . 2_666
O2 P2 Ba3 118.6(3) . 2_666
O3 P2 Ba3 133.6(2) . 2_666
Li1 P2 Ba3 83.9(3) 2_666 2_666
Ba4 P2 Ba3 95.76(5) 2_666 2_666
O7 P3 O8 116.3(4) . .
O7 P3 O3 111.9(4) . .
O8 P3 O3 107.3(4) . .
O7 P3 O11 109.8(4) . .
O8 P3 O11 105.9(4) . .
O3 P3 O11 105.0(3) . .
O7 P3 Ba5 49.4(3) . 1_665
O8 P3 Ba5 71.6(3) . 1_665
O3 P3 Ba5 149.3(3) . 1_665
O11 P3 Ba5 104.7(2) . 1_665
O7 P3 Ba4 126.2(3) . 2_676
O8 P3 Ba4 41.1(3) . 2_676
O3 P3 Ba4 66.8(2) . 2_676
O11 P3 Ba4 122.8(2) . 2_676
Ba5 P3 Ba4 102.88(5) 1_665 2_676
O10 P4 O17 116.9(4) . .
O10 P4 O11 106.6(4) . .
O17 P4 O11 113.2(4) . .
O10 P4 O5 108.9(4) . .
O17 P4 O5 105.5(4) . .
O11 P4 O5 105.0(3) . .
O20 P5 O6 112.7(4) . .
O20 P5 O19 112.4(4) . .
O6 P5 O19 112.6(4) . .
O20 P5 O5 107.7(4) . .
O6 P5 O5 107.0(4) . .
O19 P5 O5 103.8(4) . .
O20 P5 Ba3 61.4(3) . 1_565
O6 P5 Ba3 51.7(3) . 1_565
O19 P5 Ba3 139.3(3) . 1_565
O5 P5 Ba3 116.6(2) . 1_565
O18 P6 O14 112.9(4) . .
O18 P6 O15 113.6(5) . .
O14 P6 O15 110.8(4) . .
O18 P6 O1 109.1(4) . .
O14 P6 O1 103.7(4) . .
O15 P6 O1 106.0(4) . .
O18 P6 Li1 29.9(4) . 2_665
O14 P6 Li1 130.1(4) . 2_665
O15 P6 Li1 115.7(5) . 2_665
O1 P6 Li1 80.5(4) . 2_665
O18 P6 Ba5 61.9(3) . 2_655
O14 P6 Ba5 51.0(3) . 2_655
O15 P6 Ba5 133.9(3) . 2_655
O1 P6 Ba5 118.9(2) . 2_655
Li1 P6 Ba5 82.9(3) 2_665 2_655
O18 P6 Ba3 68.8(3) . 2_665
O14 P6 Ba3 123.3(3) . 2_665
O15 P6 Ba3 45.6(3) . 2_665
O1 P6 Ba3 130.3(2) . 2_665
Li1 P6 Ba3 81.0(3) 2_665 2_665
Ba5 P6 Ba3 103.81(6) 2_655 2_665
O18 P6 Ba1 123.5(4) . 1_545
O14 P6 Ba1 37.4(3) . 1_545
O15 P6 Ba1 121.8(3) . 1_545
O1 P6 Ba1 66.3(2) . 1_545
Li1 P6 Ba1 119.0(3) 2_665 1_545
Ba5 P6 Ba1 72.13(4) 2_655 1_545
Ba3 P6 Ba1 158.07(7) 2_665 1_545
P1 O1 P6 126.3(4) . .
P1 O1 Ba1 146.6(3) . 1_545
P6 O1 Ba1 86.8(2) . 1_545
P2 O2 Li1 111.1(6) . 2_666
P2 O2 Ba4 132.3(3) . 1_655
Li1 O2 Ba4 97.5(5) 2_666 1_655
P2 O2 Ba4 95.8(3) . 2_666
Li1 O2 Ba4 107.8(5) 2_666 2_666
Ba4 O2 Ba4 111.2(2) 1_655 2_666
P3 O3 P2 132.9(4) . .
P1 O4 Pb2 126.7(4) . .
P1 O4 Ba1 125.9(3) . .
Pb2 O4 Ba1 101.2(2) . .
P1 O4 Ba5 95.3(3) . 2_665
Pb2 O4 Ba5 109.8(2) . 2_665
Ba1 O4 Ba5 89.78(17) . 2_665
P4 O5 P5 131.0(4) . .
P5 O6 Ba3 102.6(3) . 1_565
P5 O6 Ba5 128.6(4) . 1_565
Ba3 O6 Ba5 111.0(2) 1_565 1_565
P3 O7 Ba4 130.1(4) . 1_655
P3 O7 Ba5 106.9(3) . 1_665
Ba4 O7 Ba5 109.4(2) 1_655 1_665
P3 O8 Ba4 117.9(3) . 2_676
P3 O8 Ba3 121.3(3) . 1_565
Ba4 O8 Ba3 104.0(2) 2_676 1_565
P2 O9 Ba5 137.4(4) . 2_666
P2 O9 Ba3 108.6(3) . 2_666
Ba5 O9 Ba3 113.0(2) 2_666 2_666
P4 O10 Ba4 128.5(4) . .
P4 O10 Ba5 120.5(4) . 1_565
Ba4 O10 Ba5 105.4(2) . 1_565
P4 O11 P3 139.0(4) . .
P1 O12 Pb2 138.7(4) . 2_765
P1 O12 Ba3 94.3(3) . 2_765
Pb2 O12 Ba3 113.8(2) 2_765 2_765
P1 O13 Li1 127.4(6) . 2_665
P1 O13 Ba3 101.8(3) . 2_765
Li1 O13 Ba3 104.3(5) 2_665 2_765
P1 O13 Ba5 103.6(3) . 2_665
Li1 O13 Ba5 110.2(6) 2_665 2_665
Ba3 O13 Ba5 108.28(19) 2_765 2_665
P6 O14 Ba1 121.5(4) . 1_545
P6 O14 Ba5 104.1(3) . 2_655
Ba1 O14 Ba5 102.1(2) 1_545 2_655
P6 O15 Pb2 125.1(4) . .
P6 O15 Ba3 111.0(4) . 2_665
Pb2 O15 Ba3 111.7(2) . 2_665
P2 O16 Ba4 100.3(3) . 2_666
P2 O16 Ba4 161.8(4) . .
Ba4 O16 Ba4 97.51(19) 2_666 .
P2 O16 Ba3 85.2(3) . 2_666
Ba4 O16 Ba3 114.6(2) 2_666 2_666
Ba4 O16 Ba3 90.84(17) . 2_666
P4 O17 Li1 127.5(6) . 1_655
P4 O17 Ba4 132.3(4) . 2_666
Li1 O17 Ba4 95.5(5) 1_655 2_666
P4 O17 Ba3 98.4(3) . .
Li1 O17 Ba3 94.2(5) 1_655 .
Ba4 O17 Ba3 97.83(19) 2_666 .
P6 O18 Li1 127.8(6) . 2_665
P6 O18 Ba5 93.1(4) . 2_655
Li1 O18 Ba5 118.6(6) 2_665 2_655
P5 O19 Pb2 138.2(4) . .
P5 O19 Ba1 106.8(4) . .
Pb2 O19 Ba1 109.7(3) . .
P5 O20 Ba5 155.6(4) . 1_665
P5 O20 Ba3 92.5(3) . 1_565
Ba5 O20 Ba3 105.1(2) 1_665 1_565
P5 O20 Ba1 89.3(3) . .
Ba5 O20 Ba1 91.35(19) 1_665 .
Ba3 O20 Ba1 132.0(2) 1_565 .

loop_
_geom_bond_atom_site_label_1
_geom_bond_atom_site_label_2
_geom_bond_distance
_geom_bond_site_symmetry_2
Li1 O18 1.938(19) 2_665
Li1 O13 1.997(18) 2_665
Li1 O2 2.044(17) 2_666
Li1 O17 2.118(18) 1_455
Li1 P2 2.952(16) 2_666
Li1 P6 3.078(17) 2_665
Li1 Ba4 3.622(17) 2_566
Li1 Ba3 3.831(15) 1_455
Li1 Ba5 3.991(18) .
Li1 Ba4 3.997(15) .
Ba1 O14 2.569(7) 2_765
Ba1 O14 2.569(7) 1_565
Ba1 O19 2.640(7) .
Ba1 O19 2.640(7) 2_775
Ba1 O4 2.902(6) 2_775
Ba1 O4 2.902(6) .
Ba1 O20 3.071(7) .
Ba1 O20 3.071(7) 2_775
Ba1 O1 3.305(6) 2_765
Ba1 O1 3.305(6) 1_565
Ba1 P5 3.403(2) 2_775
Ba1 P6 3.605(2) 2_765
Pb2 O19 2.426(7) .
Pb2 O12 2.427(7) 2_765
Pb2 O4 2.451(6) .
Pb2 O15 2.587(7) .
Ba3 O9 2.736(6) 2_666
Ba3 O6 2.741(7) 1_545
Ba3 O15 2.746(7) 2_665
Ba3 O8 2.794(7) 1_545
Ba3 O13 2.814(6) 2_765
Ba3 O20 2.993(7) 1_545
Ba3 O12 2.994(7) 2_765
Ba3 O17 3.039(6) .
Ba3 O16 3.306(7) 2_666
Ba3 P5 3.406(2) 1_545
Ba3 P1 3.460(2) 2_765
Ba3 P2 3.517(2) 2_666
Ba4 O7 2.643(7) 1_455
Ba4 O10 2.723(7) .
Ba4 O2 2.736(6) 1_455
Ba4 O17 2.742(6) 2_666
Ba4 O8 2.742(7) 2_676
Ba4 O16 2.759(6) 2_666
Ba4 O16 2.798(6) .
Ba4 O2 2.865(6) 2_666
Ba4 P2 3.375(2) 2_666
Ba4 Li1 3.622(17) 2_566
Ba4 P3 3.684(2) 2_676
Ba5 O9 2.707(7) 2_666
Ba5 O6 2.767(6) 1_545
Ba5 O20 2.773(7) 1_445
Ba5 O7 2.799(6) 1_445
Ba5 O14 2.810(7) 2_655
Ba5 O13 2.835(6) 2_665
Ba5 O10 2.862(7) 1_545
Ba5 O4 3.029(7) 2_665
Ba5 O18 3.097(8) 2_655
Ba5 P6 3.505(2) 2_655
Ba5 P1 3.516(2) 2_665
Ba5 P3 3.528(2) 1_445
P1 O13 1.517(6) .
P1 O12 1.522(7) .
P1 O4 1.526(6) .
P1 O1 1.622(6) .
P1 Ba3 3.460(2) 2_765
P1 Ba5 3.516(2) 2_665
P2 O9 1.504(7) .
P2 O16 1.512(6) .
P2 O2 1.518(6) .
P2 O3 1.658(6) .
P2 Li1 2.952(16) 2_666
P2 Ba4 3.375(2) 2_666
P2 Ba3 3.517(2) 2_666
P3 O7 1.482(7) .
P3 O8 1.491(6) .
P3 O3 1.578(7) .
P3 O11 1.588(6) .
P3 Ba5 3.528(2) 1_665
P3 Ba4 3.684(2) 2_676
P4 O10 1.479(6) .
P4 O17 1.494(7) .
P4 O11 1.587(6) .
P4 O5 1.601(7) .
P5 O20 1.503(7) .
P5 O6 1.510(7) .
P5 O19 1.515(7) .
P5 O5 1.627(6) .
P5 Ba3 3.406(2) 1_565
P6 O18 1.483(7) .
P6 O14 1.520(7) .
P6 O15 1.525(7) .
P6 O1 1.633(6) .
P6 Li1 3.078(17) 2_665
P6 Ba5 3.505(2) 2_655
P6 Ba3 3.586(2) 2_665
P6 Ba1 3.605(2) 1_545
O1 Ba1 3.305(6) 1_545
O2 Li1 2.044(17) 2_666
O2 Ba4 2.736(6) 1_655
O2 Ba4 2.865(6) 2_666
O4 Ba5 3.029(7) 2_665
O6 Ba3 2.741(7) 1_565
O6 Ba5 2.767(6) 1_565
O7 Ba4 2.643(7) 1_655
O7 Ba5 2.799(6) 1_665
O8 Ba4 2.742(7) 2_676
O8 Ba3 2.794(7) 1_565
O9 Ba5 2.707(6) 2_666
O9 Ba3 2.736(6) 2_666
O10 Ba5 2.862(7) 1_565
O12 Pb2 2.427(7) 2_765
O12 Ba3 2.994(7) 2_765
O13 Li1 1.997(18) 2_665
O13 Ba3 2.814(6) 2_765
O13 Ba5 2.835(6) 2_665
O14 Ba1 2.569(7) 1_545
O14 Ba5 2.810(7) 2_655
O15 Ba3 2.746(7) 2_665
O16 Ba4 2.759(6) 2_666
O16 Ba3 3.306(7) 2_666
O17 Li1 2.118(18) 1_655
O17 Ba4 2.742(6) 2_666
O18 Li1 1.938(19) 2_665
O18 Ba5 3.097(8) 2_655
O20 Ba5 2.773(7) 1_665
O20 Ba3 2.993(7) 1_565
